data_4133378
loop_
_publ_author_name
'Kong, Richard Y.'
'Crimmin, Mark R.'

_publ_section_title
;
 Carbon Chain Growth by Sequential Reactions of CO and CO<sub>2</sub> with
 [W(CO)<sub>6</sub>] and an Aluminum(I) Reductant.
;
_journal_issue 42
_journal_name_full 'Journal of the American Chemical Society'
_journal_page_first 13614
_journal_page_last 13617
_journal_paper_doi 10.1021/jacs.8b09761
_journal_volume 140
_journal_year 2018
_chemical_formula_moiety 'C67 H82 Al2 N4 O10 W, 2(C6 H6)'
_chemical_formula_sum 'C79 H94 Al2 N4 O10 W'
_chemical_formula_weight 1497.39
_space_group_crystal_system monoclinic
_space_group_IT_number 14
_space_group_name_Hall '-P 2ybc'
_space_group_name_H-M_alt 'P 1 21/c 1'
_atom_sites_solution_hydrogens geom
_atom_sites_solution_primary direct
_audit_creation_date 2018-06-07
_audit_creation_method
;
Olex2 1.2
(compiled 2018.05.29 svn.r3508 for OlexSys, GUI svn.r5506)
;
_cell_angle_alpha 90
_cell_angle_beta 92.815(4)
_cell_angle_gamma 90
_cell_formula_units_Z 4
_cell_length_a 17.8441(9)
_cell_length_b 19.0576(5)
_cell_length_c 22.2871(8)
_cell_measurement_reflns_used 8462
_cell_measurement_temperature 173.00(10)
_cell_measurement_theta_max 73.3180
_cell_measurement_theta_min 3.8720
_cell_volume 7569.9(5)
_computing_cell_refinement 'CrysAlisPro 1.171.38.46 (Rigaku OD, 2015)'
_computing_data_collection 'CrysAlisPro 1.171.38.46 (Rigaku OD, 2015)'
_computing_data_reduction 'CrysAlisPro 1.171.38.46 (Rigaku OD, 2015)'
_computing_molecular_graphics 'Olex2 (Dolomanov et al., 2009)'
_computing_publication_material 'Olex2 (Dolomanov et al., 2009)'
_computing_structure_refinement 'ShelXL (Sheldrick, 2015)'
_computing_structure_solution 'ShelXS (Sheldrick, 2008)'
_diffrn_ambient_environment N~2~
_diffrn_ambient_temperature 173.00(10)
_diffrn_detector 'CCD plate'
_diffrn_detector_area_resol_mean 10.4115
_diffrn_detector_type Atlas
_diffrn_measured_fraction_theta_full 0.995
_diffrn_measured_fraction_theta_max 0.974
_diffrn_measurement_details
;
List of Runs (angles in degrees, time in seconds):

  # Type    Start    End  Width  t~exp~   \w     \q     \k     \f   Frames
--------------------------------------------------------------------------
  1  \w    -89.00  -7.00   1.00    1.63    --  -41.86 125.00-120.00   82
  2  \w   -114.00 -23.00   1.00    1.63    --  -41.86 -57.00 120.00   91
  3  \w     65.00 131.00   1.00    6.99    --  106.38 -45.00  60.00   66
  4  \w     74.00 147.00   1.00    6.99    --  106.38  77.00-120.00   73
  5  \w     90.00 163.00   1.00    6.99    --  106.38  45.00-180.00   73
  6  \w     99.00 178.00   1.00    6.99    --  106.38 125.00  60.00   79
  7  \w     27.00 109.00   1.00    6.99    --  106.38 -95.00 120.00   82
;
_diffrn_measurement_device 'four-circle diffractometer'
_diffrn_measurement_device_type 'Xcalibur, Atlas, Ultra'
_diffrn_measurement_method '\w scans'
_diffrn_orient_matrix_type 'CrysAlisPro convention (1999,Acta A55,543-557)'
_diffrn_orient_matrix_UB_11 -0.0084062000
_diffrn_orient_matrix_UB_12 0.0794223000
_diffrn_orient_matrix_UB_13 0.0106110000
_diffrn_orient_matrix_UB_21 -0.0194837000
_diffrn_orient_matrix_UB_22 -0.0142699000
_diffrn_orient_matrix_UB_23 0.0654511000
_diffrn_orient_matrix_UB_31 0.0838915000
_diffrn_orient_matrix_UB_32 0.0046369000
_diffrn_orient_matrix_UB_33 0.0197538000
_diffrn_radiation_monochromator mirror
_diffrn_radiation_probe x-ray
_diffrn_radiation_type CuK\a
_diffrn_radiation_wavelength 1.54184
_diffrn_reflns_av_unetI/netI 0.0494
_diffrn_reflns_Laue_measured_fraction_full 0.995
_diffrn_reflns_Laue_measured_fraction_max 0.974
_diffrn_reflns_limit_h_max 21
_diffrn_reflns_limit_h_min -21
_diffrn_reflns_limit_k_max 23
_diffrn_reflns_limit_k_min -23
_diffrn_reflns_limit_l_max 27
_diffrn_reflns_limit_l_min -26
_diffrn_reflns_number 19606
_diffrn_reflns_point_group_measured_fraction_full 0.995
_diffrn_reflns_point_group_measured_fraction_max 0.974
_diffrn_reflns_theta_full 67.684
_diffrn_reflns_theta_max 73.790
_diffrn_reflns_theta_min 3.395
_diffrn_source 'fine-focus sealed X-ray tube'
_diffrn_source_type 'Enhance Ultra (Cu) X-ray Source'
_exptl_absorpt_coefficient_mu 3.521
_exptl_absorpt_correction_T_max -0.010
_exptl_absorpt_correction_T_min 10000000.000
_exptl_absorpt_correction_type analytical
_exptl_absorpt_process_details
;
CrysAlisPro 1.171.38.46 (Rigaku Oxford Diffraction, 2015)
Analytical numeric absorption correction using a multifaceted crystal
			model based on expressions derived by R.C. Clark & J.S. Reid.
(Clark, R. C. & Reid, J. S. (1995). Acta Cryst. A51, 887-897)
Empirical absorption correction using spherical harmonics,
 implemented in SCALE3 ABSPACK scaling algorithm.
;
_exptl_crystal_colour orange
_exptl_crystal_colour_primary orange
_exptl_crystal_density_diffrn 1.314
_exptl_crystal_description plate
_exptl_crystal_F_000 3104
_exptl_crystal_size_max 0.369
_exptl_crystal_size_mid 0.156
_exptl_crystal_size_min 0.094
_refine_diff_density_max 1.491
_refine_diff_density_min -1.297
_refine_diff_density_rms 0.106
_refine_ls_extinction_method none
_refine_ls_goodness_of_fit_ref 1.030
_refine_ls_hydrogen_treatment constr
_refine_ls_matrix_type full
_refine_ls_number_parameters 872
_refine_ls_number_reflns 19606
_refine_ls_number_restraints 78
_refine_ls_restrained_S_all 1.029
_refine_ls_R_factor_all 0.0679
_refine_ls_R_factor_gt 0.0525
_refine_ls_shift/su_max 0.001
_refine_ls_shift/su_mean 0.000
_refine_ls_structure_factor_coef Fsqd
_refine_ls_weighting_details 'w=1/[\s^2^(Fo^2^)+(0.0966P)^2^+1.8643P] where P=(Fo^2^+2Fc^2^)/3'
_refine_ls_weighting_scheme calc
_refine_ls_wR_factor_gt 0.1364
_refine_ls_wR_factor_ref 0.1463
_reflns_Friedel_coverage 0.000
_reflns_number_gt 15819
_reflns_number_total 19606
_reflns_threshold_expression 'I > 2\s(I)'
_cod_data_source_file ja8b09761_si_002.cif
_cod_data_source_block 4
_cod_database_code 4133378
_shelx_shelxl_version_number 2016/6
_publ_section_exptl
;
Any special experimental details
;
_chemical_oxdiff_formula 'C66 H82 N4 O8 Al2 W'
_chemical_oxdiff_usercomment RK123
_shelx_space_group_comment
;
The symmetry employed for this shelxl refinement is uniquely defined
by the following loop, which should always be used as a source of
symmetry information in preference to the above space-group names.
They are only intended as comments.
;
_reflns_odcompleteness_completeness 98.68
_reflns_odcompleteness_iscentric 1
_reflns_odcompleteness_theta 66.49
_olex2_refinement_description
;
1. Twinned data refinement
 Scales: 0.5999(8)
 0.4001(8)
2. Fixed Uiso
 At 1.2 times of:
  All C(H) groups
 At 1.5 times of:
  All C(H,H,H) groups
3. Uiso/Uaniso restraints and constraints
C79 \\sim C74 \\sim C75 \\sim C76 \\sim C77 \\sim C78 \\sim C178 \\sim C179
\\sim C177 \\sim C174 \\sim C176 \\sim C175: within 1A with sigma of 0.01 and
sigma for terminal atoms of 0.01
C68 \\sim C73 \\sim C72 \\sim C71 \\sim C70 \\sim C69 \\sim C168 \\sim C173
\\sim C172 \\sim C171 \\sim C272 \\sim C273 \\sim C268 \\sim C269 \\sim C270
\\sim C271 \\sim C170 \\sim C169: within 1A with sigma of 0.01 and sigma for
terminal atoms of 0.01
4. Others
 1*[Sof(C272)+Sof(H272)+Sof(C273)+Sof(H273)+Sof(C268)+Sof(H268)+Sof(C269)+
 Sof(H269)+Sof(C270)+Sof(H270)+Sof(C271)+Sof(H271)]+1*[Sof(C68)+Sof(H68)+
 Sof(C73)+Sof(H73)+Sof(C72)+Sof(H72)+Sof(C71)+Sof(H71)+Sof(C70)+Sof(H70)+
 Sof(C69)+Sof(H69)]+1*[Sof(C168)+Sof(H168)+Sof(C173)+Sof(H173)+Sof(C172)+
 Sof(H172)+Sof(C171)+Sof(H171)+Sof(C170)+Sof(H170)+Sof(C169)+Sof(H169)]=1 with
 esd of 0
 Sof(C178)=Sof(H178)=Sof(C179)=Sof(H179)=Sof(C174)=Sof(H174)=Sof(C175)=
 Sof(H175)=Sof(C176)=Sof(H176)=Sof(C177)=Sof(H177)=1-FVAR(1)
 Sof(C79)=Sof(H79)=Sof(C74)=Sof(H74)=Sof(C75)=Sof(H75)=Sof(C76)=Sof(H76)=
 Sof(C77)=Sof(H77)=Sof(C78)=Sof(H78)=FVAR(1)
 Sof(C272)=Sof(H272)=Sof(C273)=Sof(H273)=Sof(C268)=Sof(H268)=Sof(C269)=
 Sof(H269)=Sof(C270)=Sof(H270)=Sof(C271)=Sof(H271)=FVAR(2)
 Sof(C68)=Sof(H68)=Sof(C73)=Sof(H73)=Sof(C72)=Sof(H72)=Sof(C71)=Sof(H71)=
 Sof(C70)=Sof(H70)=Sof(C69)=Sof(H69)=FVAR(3)
 Sof(C168)=Sof(H168)=Sof(C173)=Sof(H173)=Sof(C172)=Sof(H172)=Sof(C171)=
 Sof(H171)=Sof(C170)=Sof(H170)=Sof(C169)=Sof(H169)=FVAR(4)
5.a Ternary CH refined with riding coordinates:
 C24(H24), C36(H36), C62(H62), C65(H65), C21(H21), C33(H33), C50(H50), C53(H53)
5.b Aromatic/amide H refined with riding coordinates:
 C12(H12), C17(H17), C19(H19), C29(H29), C31(H31), C41(H41), C18(H18),
 C59(H59), C60(H60), C48(H48), C58(H58), C68(H68), C73(H73), C72(H72), C71(H71),
  C70(H70), C69(H69), C79(H79), C74(H74), C75(H75), C76(H76), C77(H77),
 C78(H78), C30(H30), C47(H47), C46(H46), C168(H168), C173(H173), C172(H172),
 C171(H171), C170(H170), C169(H169), C178(H178), C179(H179), C174(H174),
 C175(H175), C176(H176), C177(H177), C272(H272), C273(H273), C268(H268),
 C269(H269), C270(H270), C271(H271)
5.c Fitted hexagon refined as free rotating group:
 C68(C73,C72,C71,C70,C69), C79(C74,C75,C76,C77,C78), C168(C173,C172,C171,C170,
 C169), C178(C179,C174,C175,C176,C177), C272(C273,C268,C269,C270,C271)
5.d Idealised Me refined as rotating group:
 C43(H43A,H43B,H43C), C51(H51A,H51B,H51C), C63(H63A,H63B,H63C), C14(H14A,H14B,
 H14C), C38(H38A,H38B,H38C), C66(H66A,H66B,H66C), C10(H10A,H10B,H10C), C34(H34A,
 H34B,H34C), C25(H25A,H25B,H25C), C37(H37A,H37B,H37C), C26(H26A,H26B,H26C),
 C55(H55A,H55B,H55C), C39(H39A,H39B,H39C), C64(H64A,H64B,H64C), C52(H52A,H52B,
 H52C), C22(H22A,H22B,H22C), C35(H35A,H35B,H35C), C67(H67A,H67B,H67C), C23(H23A,
 H23B,H23C), C54(H54A,H54B,H54C)
;
_olex2_submission_special_instructions 'No special instructions were received'
_oxdiff_exptl_absorpt_empirical_details
;
Empirical correction (ABSPACK) includes:
- Absorption correction using spherical harmonics
- Frame scaling
;
_oxdiff_exptl_absorpt_empirical_full_max 1.448
_oxdiff_exptl_absorpt_empirical_full_min 0.774
_oxdiff_twin_integration_method simultaneous
_oxdiff_twin_items 2
_twin_special_details
;
Component 2 rotated by -179.9726\% 
 around [-0.00 0.00 1.00] (reciprocal) or [0.06 0.00 1.00] (direct)
;

loop_
_space_group_symop_operation_xyz
'x, y, z'
'-x, y+1/2, -z+1/2'
'-x, -y, -z'
'x, -y-1/2, z-1/2'

loop_
_atom_site_label
_atom_site_type_symbol
_atom_site_fract_x
_atom_site_fract_y
_atom_site_fract_z
_atom_site_U_iso_or_equiv
_atom_site_adp_type
_atom_site_occupancy
_atom_site_site_symmetry_order
_atom_site_calc_flag
_atom_site_refinement_flags_posn
_atom_site_refinement_flags_adp
_atom_site_refinement_flags_occupancy
_atom_site_disorder_assembly
_atom_site_disorder_group
W1 W 0.23947(2) 0.84612(2) 0.33587(2) 0.03423(8) Uani 1 1 d . . . . .
Al1 Al 0.24616(10) 0.59674(8) 0.35493(6) 0.0275(3) Uani 1 1 d . . . . .
Al2 Al 0.24989(9) 0.61278(8) 0.14806(6) 0.0279(3) Uani 1 1 d . . . . .
O3 O 0.2467(2) 0.58224(18) 0.27770(14) 0.0299(8) Uani 1 1 d . . . . .
O4 O 0.2359(2) 0.6989(2) 0.12191(15) 0.0346(9) Uani 1 1 d . . . . .
O1 O 0.2508(2) 0.68914(19) 0.35541(14) 0.0326(8) Uani 1 1 d . . . . .
O2 O 0.2321(3) 0.7591(2) 0.20993(16) 0.0426(10) Uani 1 1 d . . . . .
O5 O 0.2232(3) 0.8150(2) 0.12447(18) 0.0509(11) Uani 1 1 d . . . . .
N2 N 0.3260(3) 0.5648(3) 0.40472(18) 0.0306(10) Uani 1 1 d . . . . .
N1 N 0.1674(3) 0.5729(2) 0.40285(19) 0.0314(10) Uani 1 1 d . . . . .
N4 N 0.3353(3) 0.5753(3) 0.11357(18) 0.0304(10) Uani 1 1 d . . . . .
C1 C 0.2437(3) 0.7335(3) 0.3114(2) 0.0306(10) Uani 1 1 d . . . . .
C4 C 0.2307(4) 0.7584(3) 0.1487(2) 0.0375(12) Uani 1 1 d . . . . .
N3 N 0.1759(3) 0.5593(3) 0.10701(19) 0.0341(11) Uani 1 1 d . . . . .
C57 C 0.4436(4) 0.5197(4) 0.1675(3) 0.0407(14) Uani 1 1 d . . . . .
C20 C 0.0393(4) 0.5869(3) 0.3563(3) 0.0381(13) Uani 1 1 d . . . . .
C24 C 0.0519(4) 0.6631(4) 0.3406(3) 0.0492(16) Uani 1 1 d . . . . .
H24 H 0.102527 0.676000 0.355776 0.059 Uiso 1 1 calc R . . . .
O6 O 0.2270(4) 1.0052(2) 0.3742(2) 0.0703(18) Uani 1 1 d . . . . .
C2 C 0.2399(3) 0.7029(3) 0.2516(2) 0.0280(10) Uani 1 1 d . . . . .
C13 C 0.3202(4) 0.5826(3) 0.4621(2) 0.0346(12) Uani 1 1 d . . . . .
C11 C 0.1802(4) 0.5939(3) 0.4601(2) 0.0344(12) Uani 1 1 d . . . . .
C3 C 0.2445(3) 0.6337(3) 0.2350(2) 0.0276(11) Uani 1 1 d . . . . .
C5 C 0.2321(5) 0.9471(4) 0.3605(3) 0.0528(18) Uani 1 1 d . . . . .
C42 C 0.3285(4) 0.5491(3) 0.0571(2) 0.0374(13) Uani 1 1 d . . . . .
C40 C 0.1889(4) 0.5332(4) 0.0523(2) 0.0419(14) Uani 1 1 d . . . . .
C12 C 0.2527(4) 0.6040(3) 0.4860(2) 0.0341(11) Uani 1 1 d . . . . .
H12 H 0.256318 0.627134 0.522780 0.041 Uiso 1 1 calc R . . . .
C15 C 0.0933(3) 0.5453(3) 0.3863(2) 0.0330(12) Uani 1 1 d . . . . .
C16 C 0.0775(4) 0.4747(3) 0.4021(3) 0.0405(14) Uani 1 1 d . . . . .
C17 C 0.0066(4) 0.4480(4) 0.3848(3) 0.0450(15) Uani 1 1 d . . . . .
H17 H -0.004660 0.401641 0.393923 0.054 Uiso 1 1 calc R . . . .
C19 C -0.0309(4) 0.5570(4) 0.3407(3) 0.0496(16) Uani 1 1 d . . . . .
H19 H -0.067414 0.584162 0.320548 0.060 Uiso 1 1 calc R . . . .
C36 C 0.4449(4) 0.6603(4) 0.3689(3) 0.0413(13) Uani 1 1 d . . . . .
H36 H 0.399529 0.672080 0.389796 0.050 Uiso 1 1 calc R . . . .
C27 C 0.3967(3) 0.5355(3) 0.3866(2) 0.0347(12) Uani 1 1 d . . . . .
C61 C 0.4515(3) 0.6438(4) 0.1383(3) 0.0404(13) Uani 1 1 d . . . . .
C32 C 0.4545(4) 0.5808(3) 0.3699(2) 0.0372(13) Uani 1 1 d . . . . .
C56 C 0.4114(3) 0.5801(3) 0.1406(2) 0.0361(12) Uani 1 1 d . . . . .
C62 C 0.4197(4) 0.7089(4) 0.1076(3) 0.0457(15) Uani 1 1 d . . . . .
H62 H 0.369523 0.697315 0.090546 0.055 Uiso 1 1 calc R . . . .
C29 C 0.4761(4) 0.4365(4) 0.3715(3) 0.0468(15) Uani 1 1 d . . . . .
H29 H 0.484148 0.388277 0.372517 0.056 Uiso 1 1 calc R . . . .
O9 O 0.3794(4) 0.8233(4) 0.4275(3) 0.091(2) Uani 1 1 d . . . . .
C28 C 0.4073(4) 0.4625(4) 0.3873(3) 0.0431(14) Uani 1 1 d . . . . .
C6 C 0.1486(5) 0.8570(4) 0.2769(3) 0.0530(18) Uani 1 1 d . . . . .
O10 O 0.3526(4) 0.8909(4) 0.2371(3) 0.087(2) Uani 1 1 d . . . . .
C49 C 0.0444(4) 0.5960(4) 0.1137(3) 0.0479(16) Uani 1 1 d . . . . .
C45 C 0.0904(4) 0.4940(4) 0.1690(3) 0.0440(14) Uani 1 1 d . . . . .
C31 C 0.5211(4) 0.5515(4) 0.3530(3) 0.0428(14) Uani 1 1 d . . . . .
H31 H 0.558969 0.580832 0.340538 0.051 Uiso 1 1 calc R . . . .
C41 C 0.2594(4) 0.5328(3) 0.0290(2) 0.0429(14) Uani 1 1 d . . . . .
H41 H 0.260759 0.519720 -0.011149 0.052 Uiso 1 1 calc R . . . .
C9 C 0.3112(5) 0.8735(4) 0.2710(3) 0.0559(19) Uani 1 1 d . . . . .
C43 C 0.3985(4) 0.5340(4) 0.0240(3) 0.0460(15) Uani 1 1 d . . . . .
H43A H 0.431441 0.573861 0.027054 0.069 Uiso 1 1 calc GR . . . .
H43B H 0.385150 0.524936 -0.017512 0.069 Uiso 1 1 calc GR . . . .
H43C H 0.423478 0.493757 0.041418 0.069 Uiso 1 1 calc GR . . . .
C18 C -0.0471(4) 0.4884(4) 0.3546(3) 0.0483(16) Uani 1 1 d . . . . .
H18 H -0.093801 0.469537 0.343631 0.058 Uiso 1 1 calc R . . . .
C44 C 0.1020(3) 0.5500(4) 0.1305(2) 0.0387(14) Uani 1 1 d . . . . .
C65 C 0.4009(4) 0.4511(4) 0.1688(3) 0.0461(15) Uani 1 1 d . . . . .
H65 H 0.364758 0.449981 0.134185 0.055 Uiso 1 1 calc R . . . .
C21 C 0.1325(4) 0.4283(4) 0.4370(3) 0.0507(16) Uani 1 1 d . . . . .
H21 H 0.180534 0.453183 0.441233 0.061 Uiso 1 1 calc R . . . .
C7 C 0.1755(5) 0.8162(4) 0.4055(3) 0.0535(17) Uani 1 1 d . . . . .
C59 C 0.5571(4) 0.5878(5) 0.1909(3) 0.057(2) Uani 1 1 d . . . . .
H59 H 0.605444 0.590884 0.208333 0.069 Uiso 1 1 calc R . . . .
C51 C 0.0467(5) 0.7269(5) 0.1120(5) 0.078(3) Uani 1 1 d . . . . .
H51A H -0.002420 0.728487 0.127649 0.117 Uiso 1 1 calc GR . . . .
H51B H 0.053800 0.767262 0.087114 0.117 Uiso 1 1 calc GR . . . .
H51C H 0.083857 0.726874 0.144664 0.117 Uiso 1 1 calc GR . . . .
C60 C 0.5249(4) 0.6449(4) 0.1639(3) 0.0522(17) Uani 1 1 d . . . . .
H60 H 0.552447 0.686237 0.162406 0.063 Uiso 1 1 calc R . . . .
C33 C 0.3453(4) 0.4112(4) 0.4045(4) 0.0541(17) Uani 1 1 d . . . . .
H33 H 0.297139 0.435296 0.397629 0.065 Uiso 1 1 calc R . . . .
O8 O 0.1437(4) 0.7976(4) 0.4448(3) 0.087(2) Uani 1 1 d . . . . .
C48 C -0.0255(4) 0.5836(5) 0.1367(4) 0.058(2) Uani 1 1 d . . . . .
H48 H -0.064897 0.614026 0.126439 0.070 Uiso 1 1 calc R . . . .
C63 C 0.4113(4) 0.7680(4) 0.1534(3) 0.0531(16) Uani 1 1 d . . . . .
H63A H 0.381089 0.752010 0.185116 0.080 Uiso 1 1 calc GR . . . .
H63B H 0.387564 0.807690 0.133853 0.080 Uiso 1 1 calc GR . . . .
H63C H 0.459931 0.781424 0.169777 0.080 Uiso 1 1 calc GR . . . .
C14 C 0.3893(4) 0.5801(4) 0.5048(3) 0.0476(16) Uani 1 1 d . . . . .
H14A H 0.405583 0.532377 0.509761 0.071 Uiso 1 1 calc GR . . . .
H14B H 0.377244 0.599083 0.543007 0.071 Uiso 1 1 calc GR . . . .
H14C H 0.428740 0.607358 0.488447 0.071 Uiso 1 1 calc GR . . . .
C50 C 0.0545(4) 0.6613(5) 0.0753(3) 0.0571(19) Uani 1 1 d . . . . .
H50 H 0.105515 0.660332 0.060977 0.069 Uiso 1 1 calc R . . . .
C38 C 0.5116(4) 0.6980(4) 0.4007(3) 0.0538(17) Uani 1 1 d . . . . .
H38A H 0.520285 0.678838 0.440308 0.081 Uiso 1 1 calc GR . . . .
H38B H 0.500656 0.747189 0.403685 0.081 Uiso 1 1 calc GR . . . .
H38C H 0.555538 0.691634 0.378186 0.081 Uiso 1 1 calc GR . . . .
C53 C 0.1530(5) 0.4424(4) 0.1866(4) 0.0567(18) Uani 1 1 d . . . . .
H53 H 0.200530 0.467090 0.182079 0.068 Uiso 1 1 calc R . . . .
C8 C 0.3274(5) 0.8322(4) 0.3942(3) 0.060(2) Uani 1 1 d . . . . .
C66 C 0.3580(5) 0.4465(4) 0.2253(3) 0.0591(19) Uani 1 1 d . . . . .
H66A H 0.392369 0.449403 0.259737 0.089 Uiso 1 1 calc GR . . . .
H66B H 0.331552 0.402611 0.226017 0.089 Uiso 1 1 calc GR . . . .
H66C H 0.322711 0.484451 0.226232 0.089 Uiso 1 1 calc GR . . . .
C10 C 0.1163(4) 0.6093(5) 0.4992(3) 0.0550(19) Uani 1 1 d . . . . .
H10A H 0.082313 0.641588 0.479026 0.082 Uiso 1 1 calc GR . . . .
H10B H 0.135249 0.629670 0.536351 0.082 Uiso 1 1 calc GR . . . .
H10C H 0.090244 0.566533 0.507419 0.082 Uiso 1 1 calc GR . . . .
C34 C 0.3429(6) 0.3450(5) 0.3662(4) 0.072(2) Uani 1 1 d . . . . .
H34A H 0.335056 0.357449 0.324641 0.109 Uiso 1 1 calc GR . . . .
H34B H 0.302515 0.315495 0.377984 0.109 Uiso 1 1 calc GR . . . .
H34C H 0.389523 0.320168 0.371886 0.109 Uiso 1 1 calc GR . . . .
C58 C 0.5181(4) 0.5247(4) 0.1925(3) 0.0515(18) Uani 1 1 d . . . . .
H58 H 0.541041 0.485464 0.210080 0.062 Uiso 1 1 calc R . . . .
C25 C 0.0480(5) 0.6745(4) 0.2726(4) 0.0582(19) Uani 1 1 d . . . . .
H25A H 0.081610 0.642512 0.254226 0.087 Uiso 1 1 calc GR . . . .
H25B H 0.062227 0.721824 0.263857 0.087 Uiso 1 1 calc GR . . . .
H25C H -0.002303 0.666162 0.256915 0.087 Uiso 1 1 calc GR . . . .
C37 C 0.4350(5) 0.6861(4) 0.3045(3) 0.0541(17) Uani 1 1 d . . . . .
H37A H 0.480715 0.678806 0.284358 0.081 Uiso 1 1 calc GR . . . .
H37B H 0.423099 0.735220 0.304404 0.081 Uiso 1 1 calc GR . . . .
H37C H 0.395034 0.660563 0.284102 0.081 Uiso 1 1 calc GR . . . .
C26 C -0.0036(5) 0.7119(5) 0.3701(4) 0.070(2) Uani 1 1 d . . . . .
H26A H -0.053393 0.703027 0.353544 0.106 Uiso 1 1 calc GR . . . .
H26B H 0.009656 0.759840 0.362772 0.106 Uiso 1 1 calc GR . . . .
H26C H -0.001983 0.703408 0.412639 0.106 Uiso 1 1 calc GR . . . .
C55 C 0.1526(5) 0.4179(5) 0.2513(4) 0.068(2) Uani 1 1 d . . . . .
H55A H 0.151482 0.457889 0.277393 0.102 Uiso 1 1 calc GR . . . .
H55B H 0.197030 0.390892 0.260772 0.102 Uiso 1 1 calc GR . . . .
H55C H 0.109089 0.389379 0.256582 0.102 Uiso 1 1 calc GR . . . .
C39 C 0.1265(4) 0.5013(5) 0.0142(3) 0.067(2) Uani 1 1 d . . . . .
H39A H 0.092076 0.478186 0.039501 0.100 Uiso 1 1 calc GR . . . .
H39B H 0.146763 0.467726 -0.012711 0.100 Uiso 1 1 calc GR . . . .
H39C H 0.100598 0.537392 -0.008519 0.100 Uiso 1 1 calc GR . . . .
C64 C 0.4672(5) 0.7321(4) 0.0565(3) 0.0568(19) Uani 1 1 d . . . . .
H64A H 0.514316 0.749956 0.072578 0.085 Uiso 1 1 calc GR . . . .
H64B H 0.441317 0.768253 0.033720 0.085 Uiso 1 1 calc GR . . . .
H64C H 0.476001 0.692825 0.030792 0.085 Uiso 1 1 calc GR . . . .
C52 C -0.0008(5) 0.6611(7) 0.0195(5) 0.102(5) Uani 1 1 d . . . . .
H52A H 0.009074 0.621170 -0.005156 0.154 Uiso 1 1 calc GR . . . .
H52B H 0.005650 0.703331 -0.003216 0.154 Uiso 1 1 calc GR . . . .
H52C H -0.051357 0.658775 0.032197 0.154 Uiso 1 1 calc GR . . . .
C22 C 0.1458(6) 0.3589(5) 0.4067(4) 0.081(3) Uani 1 1 d . . . . .
H22A H 0.099166 0.333915 0.401617 0.121 Uiso 1 1 calc GR . . . .
H22B H 0.180685 0.331582 0.431169 0.121 Uiso 1 1 calc GR . . . .
H22C H 0.165924 0.366948 0.368187 0.121 Uiso 1 1 calc GR . . . .
C35 C 0.3533(8) 0.3929(6) 0.4699(5) 0.107(5) Uani 1 1 d . . . . .
H35A H 0.404227 0.379612 0.480061 0.161 Uiso 1 1 calc GR . . . .
H35B H 0.320474 0.354529 0.478137 0.161 Uiso 1 1 calc GR . . . .
H35C H 0.340212 0.432860 0.493481 0.161 Uiso 1 1 calc GR . . . .
C67 C 0.4529(6) 0.3876(4) 0.1648(5) 0.081(3) Uani 1 1 d . . . . .
H67A H 0.485226 0.393965 0.132059 0.121 Uiso 1 1 calc GR . . . .
H67B H 0.423393 0.345929 0.158186 0.121 Uiso 1 1 calc GR . . . .
H67C H 0.482656 0.383089 0.201650 0.121 Uiso 1 1 calc GR . . . .
C23 C 0.1065(7) 0.4122(7) 0.5003(4) 0.102(4) Uani 1 1 d . . . . .
H23A H 0.098540 0.455335 0.521259 0.152 Uiso 1 1 calc GR . . . .
H23B H 0.144238 0.385060 0.521952 0.152 Uiso 1 1 calc GR . . . .
H23C H 0.060481 0.386031 0.497192 0.152 Uiso 1 1 calc GR . . . .
C54 C 0.1524(9) 0.3793(7) 0.1439(5) 0.129(6) Uani 1 1 d . . . . .
H54A H 0.102689 0.360051 0.140047 0.193 Uiso 1 1 calc GR . . . .
H54B H 0.186573 0.344263 0.159643 0.193 Uiso 1 1 calc GR . . . .
H54C H 0.167545 0.394255 0.105148 0.193 Uiso 1 1 calc GR . . . .
O7 O 0.0963(3) 0.8622(3) 0.2447(3) 0.0681(16) Uani 1 1 d . . . . .
C68 C 0.7353(9) 0.5501(7) 0.3884(5) 0.067(5) Uiso 0.432(3) 1 d . U P A 1
H68 H 0.727078 0.531475 0.426147 0.081 Uiso 0.432(3) 1 calc R . P A 1
C73 C 0.7506(10) 0.5057(6) 0.3411(6) 0.082(6) Uiso 0.432(3) 1 d G U P A 1
H73 H 0.752636 0.457435 0.347090 0.098 Uiso 0.432(3) 1 calc R . P A 1
C72 C 0.7628(10) 0.5335(7) 0.2847(5) 0.071(5) Uiso 0.432(3) 1 d G U P A 1
H72 H 0.773060 0.503800 0.253039 0.086 Uiso 0.432(3) 1 calc R . P A 1
C71 C 0.7597(9) 0.6056(8) 0.2757(5) 0.069(4) Uiso 0.432(3) 1 d G U P A 1
H71 H 0.767927 0.624204 0.238044 0.083 Uiso 0.432(3) 1 calc R . P A 1
C70 C 0.7444(11) 0.6500(6) 0.3231(7) 0.089(6) Uiso 0.432(3) 1 d G U P A 1
H70 H 0.742369 0.698245 0.317101 0.107 Uiso 0.432(3) 1 calc R . P A 1
C69 C 0.7322(11) 0.6222(7) 0.3795(5) 0.081(5) Uiso 0.432(3) 1 d G U P A 1
H69 H 0.721945 0.651882 0.411153 0.098 Uiso 0.432(3) 1 calc R . P A 1
C79 C 0.2266(4) 0.1806(7) 0.4484(5) 0.084(4) Uani 0.705(14) 1 d . U P B 1
H79 H 0.182801 0.185788 0.424532 0.101 Uiso 0.705(14) 1 calc R . P B 1
C74 C 0.2286(5) 0.2014(7) 0.5083(5) 0.087(4) Uani 0.705(14) 1 d G U P B 1
H74 H 0.186112 0.220660 0.524361 0.105 Uiso 0.705(14) 1 calc R . P B 1
C75 C 0.2941(7) 0.1936(7) 0.5440(3) 0.090(4) Uani 0.705(14) 1 d G U P B 1
H75 H 0.295462 0.207609 0.584020 0.108 Uiso 0.705(14) 1 calc R . P B 1
C76 C 0.3577(5) 0.1649(7) 0.5199(4) 0.082(4) Uani 0.705(14) 1 d G U P B 1
H76 H 0.401501 0.159684 0.543851 0.098 Uiso 0.705(14) 1 calc R . P B 1
C77 C 0.3557(5) 0.1440(6) 0.4601(4) 0.071(3) Uani 0.705(14) 1 d G U P B 1
H77 H 0.398192 0.124811 0.444023 0.085 Uiso 0.705(14) 1 calc R . P B 1
C78 C 0.2902(6) 0.1518(6) 0.4244(3) 0.072(3) Uani 0.705(14) 1 d G U P B 1
H78 H 0.288843 0.137862 0.384362 0.086 Uiso 0.705(14) 1 calc R . P B 1
C30 C 0.5329(4) 0.4799(4) 0.3542(3) 0.0504(17) Uani 1 1 d . . . . .
H30 H 0.578540 0.461209 0.343512 0.060 Uiso 1 1 calc R . . . .
C47 C -0.0382(5) 0.5283(5) 0.1738(4) 0.061(2) Uani 1 1 d . . . . .
H47 H -0.085861 0.520659 0.187557 0.074 Uiso 1 1 calc R . . . .
C46 C 0.0193(4) 0.4845(4) 0.1904(3) 0.0563(18) Uani 1 1 d . . . . .
H46 H 0.010845 0.447569 0.216564 0.068 Uiso 1 1 calc R . . . .
C168 C 0.7400(13) 0.5728(9) 0.3279(7) 0.085(7) Uiso 0.352(4) 1 d . U P C 2
H168 H 0.734511 0.533616 0.352141 0.102 Uiso 0.352(4) 1 calc R . P C 2
C173 C 0.7701(12) 0.5658(8) 0.2719(8) 0.057(4) Uiso 0.352(4) 1 d G U P C 2
H173 H 0.784730 0.521857 0.258606 0.068 Uiso 0.352(4) 1 calc R . P C 2
C172 C 0.7782(11) 0.6244(10) 0.2357(7) 0.069(6) Uiso 0.352(4) 1 d G U P C 2
H172 H 0.798377 0.619717 0.198195 0.083 Uiso 0.352(4) 1 calc R . P C 2
C171 C 0.7563(12) 0.6901(8) 0.2555(9) 0.094(9) Uiso 0.352(4) 1 d G U P C 2
H171 H 0.761805 0.729336 0.231319 0.113 Uiso 0.352(4) 1 calc R . P C 2
C170 C 0.7262(12) 0.6972(9) 0.3116(9) 0.094(7) Uiso 0.352(4) 1 d G U P C 2
H170 H 0.711587 0.741095 0.324854 0.112 Uiso 0.352(4) 1 calc R . P C 2
C169 C 0.7181(12) 0.6385(11) 0.3478(7) 0.091(6) Uiso 0.352(4) 1 d G U P C 2
H169 H 0.697939 0.643236 0.385266 0.109 Uiso 0.352(4) 1 calc R . P C 2
C178 C 0.2424(18) 0.1597(15) 0.4358(10) 0.081(5) Uiso 0.295(14) 1 d . U P B 2
H178 H 0.216623 0.146101 0.400467 0.097 Uiso 0.295(14) 1 calc R . P B 2
C179 C 0.2067(12) 0.2004(15) 0.4776(14) 0.084(5) Uiso 0.295(14) 1 d G U P B 2
H179 H 0.157090 0.214044 0.470198 0.101 Uiso 0.295(14) 1 calc R . P B 2
C174 C 0.2453(17) 0.2208(15) 0.5305(12) 0.086(6) Uiso 0.295(14) 1 d G U P B 2
H174 H 0.221390 0.248026 0.558444 0.103 Uiso 0.295(14) 1 calc R . P B 2
C175 C 0.3194(17) 0.2004(18) 0.5416(10) 0.091(7) Uiso 0.295(14) 1 d G U P B 2
H175 H 0.345224 0.214065 0.576960 0.110 Uiso 0.295(14) 1 calc R . P B 2
C176 C 0.3551(11) 0.1597(17) 0.4998(15) 0.077(5) Uiso 0.295(14) 1 d G U P B 2
H176 H 0.404758 0.146123 0.507231 0.092 Uiso 0.295(14) 1 calc R . P B 2
C177 C 0.3166(17) 0.1394(14) 0.4469(11) 0.073(5) Uiso 0.295(14) 1 d G U P B 2
H177 H 0.340459 0.112140 0.418984 0.088 Uiso 0.295(14) 1 calc R . P B 2
C272 C 0.738(2) 0.6210(19) 0.3670(12) 0.089(8) Uiso 0.215(4) 1 d . U P D 3
H272 H 0.722629 0.626656 0.406078 0.107 Uiso 0.215(4) 1 calc R . P D 3
C273 C 0.741(3) 0.5543(16) 0.3421(14) 0.090(8) Uiso 0.215(4) 1 d G U P D 3
H273 H 0.728183 0.515288 0.364493 0.108 Uiso 0.215(4) 1 calc R . P D 3
C268 C 0.763(2) 0.5458(14) 0.2836(15) 0.066(7) Uiso 0.215(4) 1 d G U P D 3
H268 H 0.765553 0.501197 0.266979 0.079 Uiso 0.215(4) 1 calc R . P D 3
C269 C 0.782(2) 0.6041(18) 0.2501(11) 0.062(6) Uiso 0.215(4) 1 d G U P D 3
H269 H 0.797369 0.598473 0.211049 0.075 Uiso 0.215(4) 1 calc R . P D 3
C270 C 0.779(2) 0.6708(15) 0.2751(14) 0.090(11) Uiso 0.215(4) 1 d G U P D 3
H270 H 0.791815 0.709841 0.252632 0.108 Uiso 0.215(4) 1 calc R . P D 3
C271 C 0.757(2) 0.6793(15) 0.3335(15) 0.093(9) Uiso 0.215(4) 1 d G U P D 3
H271 H 0.754446 0.723934 0.350147 0.112 Uiso 0.215(4) 1 calc R . P D 3

loop_
_atom_site_aniso_label
_atom_site_aniso_U_11
_atom_site_aniso_U_22
_atom_site_aniso_U_33
_atom_site_aniso_U_23
_atom_site_aniso_U_13
_atom_site_aniso_U_12
W1 0.04987(15) 0.02442(12) 0.02815(11) -0.00080(9) -0.00067(9) 0.00109(16)
Al1 0.0361(8) 0.0244(7) 0.0216(6) 0.0020(5) -0.0013(6) 0.0018(6)
Al2 0.0334(9) 0.0270(7) 0.0230(6) -0.0002(5) -0.0018(5) -0.0003(6)
O3 0.041(2) 0.0243(17) 0.0242(15) 0.0016(13) 0.0000(13) 0.0017(15)
O4 0.051(3) 0.0283(18) 0.0242(15) 0.0007(14) 0.0007(14) 0.0036(17)
O1 0.049(2) 0.0263(17) 0.0224(15) 0.0008(13) -0.0017(14) 0.0023(17)
O2 0.075(3) 0.0250(18) 0.0270(17) 0.0043(14) -0.0014(18) 0.005(2)
O5 0.088(3) 0.033(2) 0.0313(18) 0.0099(16) -0.001(2) 0.007(2)
N2 0.036(3) 0.032(2) 0.0236(18) 0.0040(17) -0.0035(16) 0.0008(19)
N1 0.038(3) 0.027(2) 0.029(2) 0.0006(17) -0.0011(17) -0.0028(19)
N4 0.032(3) 0.033(2) 0.0255(19) 0.0012(17) 0.0009(16) 0.0025(19)
C1 0.032(3) 0.030(3) 0.029(2) 0.0039(19) -0.0016(19) -0.003(2)
C4 0.050(3) 0.035(3) 0.026(2) 0.003(2) -0.002(2) 0.009(3)
N3 0.040(3) 0.038(3) 0.0243(19) -0.0034(18) 0.0003(17) -0.005(2)
C57 0.045(4) 0.045(4) 0.032(3) 0.000(2) 0.004(2) 0.009(3)
C20 0.039(3) 0.040(3) 0.035(3) -0.002(2) -0.004(2) -0.004(3)
C24 0.041(3) 0.044(4) 0.062(4) 0.010(3) -0.011(3) -0.003(3)
O6 0.133(6) 0.022(2) 0.053(3) -0.0068(19) -0.015(3) 0.012(3)
C2 0.033(3) 0.024(2) 0.026(2) 0.0029(18) -0.0013(19) 0.002(2)
C13 0.046(4) 0.031(3) 0.026(2) 0.001(2) -0.006(2) -0.006(2)
C11 0.046(3) 0.031(3) 0.026(2) 0.002(2) 0.003(2) 0.000(3)
C3 0.034(3) 0.028(2) 0.0203(19) 0.0023(17) -0.0040(17) 0.0007(19)
C5 0.085(6) 0.046(4) 0.027(2) 0.005(2) -0.004(3) 0.004(4)
C42 0.049(4) 0.034(3) 0.029(2) 0.004(2) 0.003(2) -0.002(3)
C40 0.049(4) 0.045(4) 0.032(2) -0.005(2) -0.004(2) -0.015(3)
C12 0.050(3) 0.031(3) 0.021(2) -0.0029(19) 0.001(2) -0.006(3)
C15 0.037(3) 0.036(3) 0.027(2) -0.002(2) 0.0030(19) -0.004(2)
C16 0.045(4) 0.037(3) 0.040(3) 0.001(2) 0.010(2) -0.009(3)
C17 0.047(4) 0.039(4) 0.050(3) -0.002(3) 0.009(3) -0.017(3)
C19 0.050(4) 0.058(4) 0.040(3) 0.000(3) -0.004(3) -0.001(3)
C36 0.041(3) 0.042(4) 0.040(3) 0.003(3) 0.002(2) -0.009(3)
C27 0.038(3) 0.039(3) 0.026(2) 0.002(2) -0.007(2) 0.002(2)
C61 0.038(3) 0.048(4) 0.035(3) 0.004(3) -0.002(2) -0.002(3)
C32 0.045(4) 0.038(3) 0.028(2) 0.002(2) -0.001(2) -0.002(3)
C56 0.033(3) 0.049(4) 0.026(2) 0.003(2) -0.001(2) 0.005(3)
C62 0.045(4) 0.048(4) 0.044(3) 0.007(3) 0.001(3) -0.014(3)
C29 0.048(4) 0.035(3) 0.056(4) 0.000(3) -0.008(3) 0.016(3)
O9 0.090(5) 0.102(6) 0.075(4) -0.024(4) -0.044(4) 0.026(4)
C28 0.049(4) 0.036(3) 0.042(3) 0.004(3) -0.011(3) 0.009(3)
C6 0.081(5) 0.032(4) 0.044(3) -0.001(3) -0.006(3) 0.011(3)
O10 0.108(5) 0.086(5) 0.070(4) -0.006(3) 0.038(4) -0.051(4)
C49 0.041(4) 0.062(5) 0.040(3) 0.010(3) -0.001(2) -0.011(3)
C45 0.047(4) 0.041(4) 0.044(3) -0.006(3) 0.006(3) -0.010(3)
C31 0.042(4) 0.049(4) 0.037(3) 0.000(3) 0.004(2) 0.012(3)
C41 0.055(4) 0.049(3) 0.025(2) -0.009(2) 0.003(2) -0.008(3)
C9 0.077(6) 0.040(4) 0.050(4) -0.010(3) 0.008(3) -0.011(4)
C43 0.053(4) 0.050(4) 0.036(3) -0.006(3) 0.007(3) 0.002(3)
C18 0.041(4) 0.053(4) 0.051(3) -0.009(3) -0.001(3) -0.017(3)
C44 0.041(3) 0.049(4) 0.026(2) -0.005(2) 0.000(2) -0.011(3)
C65 0.055(4) 0.042(4) 0.041(3) 0.001(3) -0.003(3) 0.013(3)
C21 0.045(4) 0.044(4) 0.063(4) 0.010(3) 0.005(3) -0.011(3)
C7 0.072(5) 0.050(4) 0.038(3) -0.010(3) 0.007(3) -0.002(4)
C59 0.032(3) 0.087(6) 0.051(4) 0.010(4) -0.013(3) 0.000(4)
C51 0.066(6) 0.064(6) 0.107(7) 0.030(5) 0.025(5) 0.017(5)
C60 0.043(4) 0.073(5) 0.040(3) 0.006(3) -0.004(2) -0.011(3)
C33 0.053(4) 0.035(4) 0.074(5) 0.013(3) 0.005(3) 0.008(3)
O8 0.104(5) 0.106(6) 0.055(3) -0.008(3) 0.038(3) -0.025(4)
C48 0.034(4) 0.078(6) 0.063(4) 0.013(4) 0.003(3) 0.004(4)
C63 0.062(4) 0.042(4) 0.056(4) 0.004(3) 0.005(3) -0.006(3)
C14 0.054(4) 0.057(4) 0.030(3) -0.003(3) -0.012(2) -0.003(3)
C50 0.037(4) 0.076(6) 0.059(4) 0.026(4) 0.001(3) 0.002(4)
C38 0.052(4) 0.049(4) 0.060(4) 0.001(3) -0.008(3) -0.005(3)
C53 0.063(5) 0.045(4) 0.064(4) 0.005(3) 0.017(4) 0.001(4)
C8 0.088(6) 0.039(4) 0.052(4) -0.008(3) -0.015(4) 0.000(3)
C66 0.066(5) 0.056(5) 0.056(4) 0.001(3) 0.007(3) -0.006(4)
C10 0.048(4) 0.079(6) 0.038(3) -0.016(3) 0.011(3) -0.011(4)
C34 0.093(7) 0.050(5) 0.073(5) 0.007(4) -0.001(4) -0.015(5)
C58 0.048(4) 0.065(5) 0.041(3) 0.007(3) -0.005(3) 0.023(3)
C25 0.055(5) 0.053(4) 0.066(4) 0.016(3) -0.002(3) 0.001(3)
C37 0.061(5) 0.049(4) 0.052(4) 0.008(3) 0.003(3) 0.005(3)
C26 0.082(6) 0.061(5) 0.067(5) -0.007(4) -0.008(4) -0.001(5)
C55 0.077(6) 0.063(5) 0.064(5) 0.020(4) 0.006(4) -0.003(4)
C39 0.050(4) 0.105(7) 0.045(3) -0.026(4) -0.001(3) -0.031(4)
C64 0.070(5) 0.058(5) 0.043(3) 0.012(3) 0.008(3) -0.019(4)
C52 0.057(5) 0.166(12) 0.082(6) 0.068(7) -0.022(4) -0.023(7)
C22 0.113(8) 0.058(6) 0.071(5) 0.010(4) 0.000(5) 0.023(5)
C35 0.172(13) 0.084(8) 0.067(6) 0.005(5) 0.017(7) -0.057(8)
C67 0.083(7) 0.040(4) 0.120(8) -0.005(5) 0.007(6) 0.018(4)
C23 0.126(10) 0.124(10) 0.055(5) 0.026(6) 0.006(5) 0.050(8)
C54 0.220(17) 0.088(9) 0.079(7) -0.010(6) 0.015(9) 0.069(10)
O7 0.073(4) 0.070(4) 0.059(3) -0.004(3) -0.020(3) 0.024(3)
C79 0.082(7) 0.084(7) 0.085(6) 0.005(6) -0.002(6) -0.006(6)
C74 0.088(7) 0.086(7) 0.088(7) 0.009(6) 0.009(6) 0.009(6)
C75 0.095(9) 0.095(8) 0.081(7) -0.011(7) 0.016(7) 0.004(8)
C76 0.090(8) 0.092(8) 0.063(7) -0.003(7) 0.002(6) -0.002(7)
C77 0.075(6) 0.075(6) 0.064(5) 0.006(5) 0.002(5) -0.010(5)
C78 0.077(7) 0.065(6) 0.073(6) -0.002(5) -0.002(5) -0.013(5)
C30 0.045(4) 0.068(5) 0.037(3) -0.006(3) -0.007(3) 0.016(3)
C47 0.051(4) 0.071(6) 0.064(4) 0.009(4) 0.016(3) -0.014(4)
C46 0.054(5) 0.060(5) 0.056(4) 0.003(3) 0.008(3) -0.016(4)

loop_
_atom_type_symbol
_atom_type_description
_atom_type_scat_dispersion_real
_atom_type_scat_dispersion_imag
_atom_type_scat_source
C C 0.0181 0.0091 'International Tables Vol C Tables 4.2.6.8 and 6.1.1.4'
H H 0.0000 0.0000 'International Tables Vol C Tables 4.2.6.8 and 6.1.1.4'
Al Al 0.2130 0.2455 'International Tables Vol C Tables 4.2.6.8 and 6.1.1.4'
N N 0.0311 0.0180 'International Tables Vol C Tables 4.2.6.8 and 6.1.1.4'
O O 0.0492 0.0322 'International Tables Vol C Tables 4.2.6.8 and 6.1.1.4'
W W -5.4734 5.5774 'International Tables Vol C Tables 4.2.6.8 and 6.1.1.4'

loop_
_exptl_crystal_face_index_h
_exptl_crystal_face_index_k
_exptl_crystal_face_index_l
_exptl_crystal_face_perp_dist
7 9 4 0.0534
8 -8 1 0.1148
-8 9 -1 0.2130
-7 -9 -4 0.0834
1 2 -14 0.0318
0 -2 14 0.0430

loop_
_geom_angle_atom_site_label_1
_geom_angle_atom_site_label_2
_geom_angle_atom_site_label_3
_geom_angle
C5 W1 C1 177.5(3)
C5 W1 C6 91.0(3)
C5 W1 C9 90.0(3)
C5 W1 C7 90.8(3)
C6 W1 C1 88.6(2)
C6 W1 C7 93.5(3)
C9 W1 C1 92.4(2)
C9 W1 C6 91.3(3)
C9 W1 C7 175.0(3)
C7 W1 C1 86.8(3)
C8 W1 C1 89.8(2)
C8 W1 C5 90.5(3)
C8 W1 C6 178.1(3)
C8 W1 C9 89.7(4)
C8 W1 C7 85.4(4)
O3 Al1 O1 99.31(17)
O3 Al1 N2 119.7(2)
O3 Al1 N1 124.6(2)
O1 Al1 N2 106.7(2)
O1 Al1 N1 106.0(2)
N1 Al1 N2 98.9(2)
O4 Al2 N4 108.9(2)
O4 Al2 N3 105.2(2)
O4 Al2 C3 97.08(19)
N4 Al2 C3 123.6(2)
N3 Al2 N4 99.2(2)
N3 Al2 C3 121.3(2)
C3 O3 Al1 124.9(3)
C4 O4 Al2 133.0(3)
C1 O1 Al1 130.1(3)
C4 O2 C2 130.0(4)
C13 N2 Al1 113.3(4)
C13 N2 C27 118.2(5)
C27 N2 Al1 127.5(3)
C11 N1 Al1 111.9(4)
C11 N1 C15 117.3(5)
C15 N1 Al1 130.2(3)
C42 N4 Al2 118.8(4)
C42 N4 C56 116.4(5)
C56 N4 Al2 124.3(4)
O1 C1 W1 116.7(4)
O1 C1 C2 115.5(5)
C2 C1 W1 127.9(4)
O4 C4 O2 118.4(5)
O5 C4 O4 126.0(5)
O5 C4 O2 115.6(5)
C40 N3 Al2 119.7(4)
C40 N3 C44 118.7(5)
C44 N3 Al2 121.5(4)
C56 C57 C65 121.2(6)
C56 C57 C58 117.9(6)
C58 C57 C65 120.9(6)
C15 C20 C24 123.4(6)
C15 C20 C19 118.4(6)
C19 C20 C24 118.2(6)
C20 C24 C25 111.4(6)
C20 C24 C26 112.1(6)
C25 C24 C26 110.0(6)
O2 C2 C1 107.2(4)
C3 C2 O2 123.6(4)
C3 C2 C1 129.2(4)
N2 C13 C12 123.2(5)
N2 C13 C14 119.6(6)
C12 C13 C14 117.2(5)
N1 C11 C12 122.7(5)
N1 C11 C10 120.7(6)
C12 C11 C10 116.6(5)
O3 C3 Al2 122.3(3)
O3 C3 C2 120.2(4)
C2 C3 Al2 117.5(3)
O6 C5 W1 179.1(7)
N4 C42 C41 122.6(6)
N4 C42 C43 119.1(6)
C41 C42 C43 118.3(5)
N3 C40 C41 122.8(6)
N3 C40 C39 120.5(6)
C41 C40 C39 116.7(6)
C13 C12 C11 126.6(5)
C20 C15 N1 121.0(5)
C20 C15 C16 121.1(6)
C16 C15 N1 117.9(5)
C15 C16 C21 123.4(6)
C17 C16 C15 117.6(6)
C17 C16 C21 119.1(6)
C18 C17 C16 121.8(6)
C18 C19 C20 121.5(7)
C32 C36 C38 112.1(6)
C37 C36 C32 110.1(5)
C37 C36 C38 109.7(6)
C32 C27 N2 119.6(6)
C28 C27 N2 119.7(6)
C28 C27 C32 120.7(6)
C56 C61 C62 122.8(5)
C60 C61 C56 117.6(6)
C60 C61 C62 119.6(6)
C27 C32 C36 122.1(6)
C31 C32 C36 119.6(6)
C31 C32 C27 118.4(6)
C57 C56 N4 118.5(6)
C57 C56 C61 121.4(6)
C61 C56 N4 120.1(5)
C61 C62 C63 110.4(6)
C61 C62 C64 111.5(6)
C64 C62 C63 111.2(6)
C30 C29 C28 122.0(7)
C27 C28 C33 122.3(6)
C29 C28 C27 118.2(7)
C29 C28 C33 119.5(6)
O7 C6 W1 178.1(8)
C44 C49 C48 117.3(7)
C44 C49 C50 124.1(6)
C48 C49 C50 118.4(7)
C44 C45 C53 121.6(6)
C46 C45 C44 118.5(7)
C46 C45 C53 119.8(7)
C30 C31 C32 121.7(7)
C40 C41 C42 129.1(5)
O10 C9 W1 176.5(7)
C19 C18 C17 119.5(6)
C49 C44 N3 119.9(6)
C49 C44 C45 121.4(6)
C45 C44 N3 118.7(6)
C57 C65 C67 112.0(7)
C66 C65 C57 110.0(6)
C66 C65 C67 109.7(7)
C16 C21 C22 113.3(7)
C16 C21 C23 111.9(7)
C22 C21 C23 107.2(8)
O8 C7 W1 176.2(9)
C60 C59 C58 120.2(6)
C59 C60 C61 122.4(7)
C34 C33 C28 112.9(7)
C35 C33 C28 110.8(7)
C35 C33 C34 110.5(7)
C47 C48 C49 122.1(8)
C49 C50 C52 111.2(7)
C51 C50 C49 110.8(7)
C51 C50 C52 111.5(8)
C45 C53 C54 111.2(8)
C55 C53 C45 114.0(7)
C55 C53 C54 110.4(8)
O9 C8 W1 178.6(8)
C59 C58 C57 120.5(6)
C73 C68 C69 120.0
C72 C73 C68 120.0
C71 C72 C73 120.0
C72 C71 C70 120.0
C71 C70 C69 120.0
C70 C69 C68 120.0
C74 C79 C78 120.0
C75 C74 C79 120.0
C74 C75 C76 120.0
C77 C76 C75 120.0
C78 C77 C76 120.0
C77 C78 C79 120.0
C29 C30 C31 119.0(6)
C46 C47 C48 119.7(7)
C47 C46 C45 121.0(7)
C173 C168 C169 120.0
C172 C173 C168 120.0
C173 C172 C171 120.0
C170 C171 C172 120.0
C171 C170 C169 120.0
C170 C169 C168 120.0
C179 C178 C177 120.0
C178 C179 C174 120.0
C175 C174 C179 120.0
C174 C175 C176 120.0
C177 C176 C175 120.0
C176 C177 C178 120.0
C273 C272 C271 120.0
C272 C273 C268 120.0
C269 C268 C273 120.0
C270 C269 C268 120.0
C269 C270 C271 120.0
C270 C271 C272 120.0

loop_
_geom_bond_atom_site_label_1
_geom_bond_atom_site_label_2
_geom_bond_distance
W1 C1 2.216(5)
W1 C5 2.008(7)
W1 C6 2.047(7)
W1 C9 2.046(8)
W1 C7 2.053(7)
W1 C8 2.006(8)
Al1 O3 1.744(3)
Al1 O1 1.763(4)
Al1 N2 1.864(5)
Al1 N1 1.863(5)
Al2 O4 1.756(4)
Al2 N4 1.882(5)
Al2 N3 1.871(5)
Al2 C3 1.986(5)
O3 C3 1.365(6)
O4 C4 1.285(7)
O1 C1 1.297(6)
O2 C4 1.365(6)
O2 C2 1.421(6)
O5 C4 1.211(7)
N2 C13 1.332(7)
N2 C27 1.455(8)
N1 C11 1.347(7)
N1 C15 1.454(7)
N4 C42 1.354(7)
N4 C56 1.461(7)
C1 C2 1.453(7)
N3 C40 1.346(7)
N3 C44 1.454(8)
C57 C56 1.407(9)
C57 C65 1.516(10)
C57 C58 1.419(9)
C20 C24 1.514(9)
C20 C15 1.392(8)
C20 C19 1.406(9)
C24 C25 1.529(10)
C24 C26 1.531(11)
O6 C5 1.152(8)
C2 C3 1.373(7)
C13 C12 1.402(9)
C13 C14 1.520(8)
C11 C12 1.403(9)
C11 C10 1.499(9)
C42 C41 1.391(9)
C42 C43 1.509(9)
C40 C41 1.385(10)
C40 C39 1.496(8)
C15 C16 1.423(8)
C16 C17 1.400(9)
C16 C21 1.508(10)
C17 C18 1.379(10)
C19 C18 1.376(10)
C36 C32 1.526(9)
C36 C38 1.533(9)
C36 C37 1.519(9)
C27 C32 1.408(9)
C27 C28 1.404(9)
C61 C56 1.412(9)
C61 C62 1.513(9)
C61 C60 1.403(9)
C32 C31 1.382(9)
C62 C63 1.532(10)
C62 C64 1.520(9)
C29 C28 1.386(10)
C29 C30 1.378(11)
O9 C8 1.172(10)
C28 C33 1.538(10)
C6 O7 1.153(9)
O10 C9 1.132(9)
C49 C44 1.387(10)
C49 C48 1.393(10)
C49 C50 1.526(10)
C45 C44 1.392(9)
C45 C53 1.524(11)
C45 C46 1.389(10)
C31 C30 1.382(10)
C65 C66 1.509(9)
C65 C67 1.530(10)
C21 C22 1.510(11)
C21 C23 1.537(11)
C7 O8 1.123(9)
C59 C60 1.357(11)
C59 C58 1.391(11)
C51 C50 1.505(13)
C33 C34 1.523(11)
C33 C35 1.500(12)
C48 C47 1.365(11)
C50 C52 1.549(11)
C53 C55 1.514(11)
C53 C54 1.534(13)
C68 C73 1.3900
C68 C69 1.3900
C73 C72 1.3900
C72 C71 1.3900
C71 C70 1.3900
C70 C69 1.3900
C79 C74 1.3900
C79 C78 1.3900
C74 C75 1.3900
C75 C76 1.3900
C76 C77 1.3900
C77 C78 1.3900
C47 C46 1.361(12)
C168 C173 1.3900
C168 C169 1.3900
C173 C172 1.3900
C172 C171 1.3900
C171 C170 1.3900
C170 C169 1.3900
C178 C179 1.3900
C178 C177 1.3900
C179 C174 1.3900
C174 C175 1.3900
C175 C176 1.3900
C176 C177 1.3900
C272 C273 1.3900
C272 C271 1.3900
C273 C268 1.3900
C268 C269 1.3900
C269 C270 1.3900
C270 C271 1.3900

loop_
_exptl_oxdiff_crystal_face_indexfrac_h
_exptl_oxdiff_crystal_face_indexfrac_k
_exptl_oxdiff_crystal_face_indexfrac_l
_exptl_oxdiff_crystal_face_x
_exptl_oxdiff_crystal_face_y
_exptl_oxdiff_crystal_face_z
7.0004 9.0030 4.1636 0.7004 0.0076 0.7113
7.9888 -8.0090 1.0510 -0.6921 0.0274 0.6538
-7.9882 9.0101 -1.0512 0.7716 -0.0417 -0.6491
-7.0004 -9.0030 -4.1636 -0.7004 -0.0076 -0.7113
1.0002 2.0311 -14.1036 0.0032 -0.9716 -0.1853
-0.0010 -2.0306 13.9851 -0.0129 0.9443 0.2668

loop_
_twin_individual_id
_twin_individual_mass_fraction_refined
_oxdiff_twin_reflns_isolated
_oxdiff_twin_reflns_overlapped
_twin_individual_twin_lattice_type
_twin_individual_twin_matrix_11
_twin_individual_twin_matrix_12
_twin_individual_twin_matrix_13
_twin_individual_twin_matrix_21
_twin_individual_twin_matrix_22
_twin_individual_twin_matrix_23
_twin_individual_twin_matrix_31
_twin_individual_twin_matrix_32
_twin_individual_twin_matrix_33
1 0.5999(8) 6548 19045 ref 1.0000 0.0000 0.0000 0.0000 1.0000 0.0000 0.0000 0.0000 1.0000
2 0.4001(8) 6629 19045 nmt -1.0002 0.0003 -0.0020 -0.0004 -1.0000 -0.0010 0.1182 0.0006 0.9987
